data_1518836
loop_
_publ_author_name
'Xu, Long'
'Solowey, Douglas P.'
'Vicic, David A.'

_publ_section_title
;
 Stepwise Conversion of a Platinum Dimethyl Complex to a
 Perfluorometallacyclobutane Derivative
;
_journal_issue 14
_journal_name_full Organometallics
_journal_page_first 3474
_journal_paper_doi 10.1021/acs.organomet.5b00045
_journal_volume 34
_journal_year 2015
_chemical_formula_sum 'C11 H12 F6 Pt'
_chemical_formula_weight 453.30
_chemical_name_systematic
;
 ?
;
_space_group_crystal_system monoclinic
_space_group_IT_number 14
_space_group_name_Hall '-P 2ybc'
_space_group_name_H-M_alt 'P 1 21/c 1'
_symmetry_space_group_name_Hall '-P 2ybc'
_symmetry_space_group_name_H-M 'P 1 21/c 1'
_atom_sites_solution_hydrogens geom
_audit_creation_method SHELXL-2014
_cell_angle_alpha 90
_cell_angle_beta 102.770(2)
_cell_angle_gamma 90
_cell_formula_units_Z 4
_cell_length_a 6.7555(7)
_cell_length_b 16.2492(16)
_cell_length_c 10.9159(11)
_cell_measurement_temperature 140(2)
_cell_volume 1168.6(2)
_computing_structure_refinement 'SHELXL-2014 (Sheldrick, 2014)'
_diffrn_ambient_temperature 140(2)
_diffrn_measured_fraction_theta_full 0.999
_diffrn_measured_fraction_theta_max 0.925
_diffrn_radiation_type MoK\a
_diffrn_radiation_wavelength 0.71073
_diffrn_reflns_av_R_equivalents 0.0376
_diffrn_reflns_av_unetI/netI 0.0219
_diffrn_reflns_Laue_measured_fraction_full 0.999
_diffrn_reflns_Laue_measured_fraction_max 0.925
_diffrn_reflns_limit_h_max 9
_diffrn_reflns_limit_h_min -9
_diffrn_reflns_limit_k_max 22
_diffrn_reflns_limit_k_min -22
_diffrn_reflns_limit_l_max 15
_diffrn_reflns_limit_l_min -15
_diffrn_reflns_number 20803
_diffrn_reflns_point_group_measured_fraction_full 0.999
_diffrn_reflns_point_group_measured_fraction_max 0.925
_diffrn_reflns_theta_full 25.242
_diffrn_reflns_theta_max 30.547
_diffrn_reflns_theta_min 3.154
_exptl_absorpt_coefficient_mu 12.063
_exptl_absorpt_correction_T_max 0.7461
_exptl_absorpt_correction_T_min 0.3424
_exptl_absorpt_correction_type multi-scan
_exptl_absorpt_process_details Bruker
_exptl_crystal_colour colorless
_exptl_crystal_density_diffrn 2.576
_exptl_crystal_description platelet
_exptl_crystal_F_000 840
_exptl_crystal_size_max 0.480
_exptl_crystal_size_mid 0.140
_exptl_crystal_size_min 0.100
_refine_diff_density_max 1.993
_refine_diff_density_min -1.658
_refine_diff_density_rms 0.155
_refine_ls_extinction_method none
_refine_ls_goodness_of_fit_ref 1.108
_refine_ls_hydrogen_treatment constr
_refine_ls_matrix_type full
_refine_ls_number_parameters 163
_refine_ls_number_reflns 3316
_refine_ls_number_restraints 0
_refine_ls_restrained_S_all 1.108
_refine_ls_R_factor_all 0.0331
_refine_ls_R_factor_gt 0.0260
_refine_ls_shift/su_max 0.003
_refine_ls_shift/su_mean 0.000
_refine_ls_structure_factor_coef Fsqd
_refine_ls_weighting_details 'w=1/[\s^2^(Fo^2^)+(0.0104P)^2^+5.3631P] where P=(Fo^2^+2Fc^2^)/3'
_refine_ls_weighting_scheme calc
_refine_ls_wR_factor_gt 0.0520
_refine_ls_wR_factor_ref 0.0550
_reflns_Friedel_coverage 0.000
_reflns_number_gt 2846
_reflns_number_total 3316
_reflns_threshold_expression 'I > 2\s(I)'
_cod_data_source_file om5b00045_si_001.cif
_cod_data_source_block Compound11
_cod_depositor_comments
;
The following automatic conversions were performed:

'_exptl_absorpt_correction_type' value 'Multi-scan' changed to
'multi-scan' according to
/usr/data/users/saulius/crontab/automatic-downloads/rss-feeds/ACS/lib/dictionaries/cif_core.dic
dictionary named 'cif_core.dic' version 2.4.2 from 2011-04-26.

Automatic conversion script
Id: cif_fix_values 3105 2015-03-04 15:46:00Z robertas 

 Adding full bibliography for 1518835--1518839.cif.
;
_cod_database_code 1518836
_shelx_space_group_comment
;
The symmetry employed for this shelxl refinement is uniquely defined
by the following loop, which should always be used as a source of
symmetry information in preference to the above space-group names.
They are only intended as comments.
;
_shelxl_version_number 2014-3

loop_
_space_group_symop_operation_xyz
'x, y, z'
'-x, y+1/2, -z+1/2'
'-x, -y, -z'
'x, -y-1/2, z-1/2'

loop_
_atom_site_label
_atom_site_type_symbol
_atom_site_fract_x
_atom_site_fract_y
_atom_site_fract_z
_atom_site_U_iso_or_equiv
_atom_site_adp_type
_atom_site_occupancy
_atom_site_site_symmetry_order
_atom_site_calc_flag
_atom_site_refinement_flags_posn
_atom_site_refinement_flags_adp
Pt1 Pt 0.75680(2) 0.50241(2) 0.24100(2) 0.01684(5) Uani 1 1 d . .
F1 F 0.4453(4) 0.41363(15) 0.3428(2) 0.0310(6) Uani 1 1 d . .
F2 F 0.3566(4) 0.43790(16) 0.1421(3) 0.0325(6) Uani 1 1 d . .
F3 F 0.7160(4) 0.30650(15) 0.3174(2) 0.0313(6) Uani 1 1 d . .
F4 F 0.5288(4) 0.29075(15) 0.1295(2) 0.0326(6) Uani 1 1 d . .
F5 F 0.9870(4) 0.35288(16) 0.1961(3) 0.0449(8) Uani 1 1 d . .
F6 F 0.7577(5) 0.39342(17) 0.0340(3) 0.0415(7) Uani 1 1 d . .
C1 C 0.5221(6) 0.4240(2) 0.2376(4) 0.0209(7) Uani 1 1 d . .
C2 C 0.6361(6) 0.3468(2) 0.2092(4) 0.0225(8) Uani 1 1 d . .
C3 C 0.8058(6) 0.3922(2) 0.1622(4) 0.0244(8) Uani 1 1 d . .
C4 C 1.0670(6) 0.5649(3) 0.2942(4) 0.0266(8) Uani 1 1 d . .
H4A H 1.1851 0.5262 0.3082 0.032 Uiso 1 1 calc R U
C5 C 0.9849(6) 0.5822(2) 0.1708(4) 0.0222(8) Uani 1 1 d . .
H5A H 1.0537 0.5540 0.1101 0.027 Uiso 1 1 calc R U
C6 C 0.8740(7) 0.6592(3) 0.1211(4) 0.0310(9) Uani 1 1 d . .
H6A H 0.7998 0.6488 0.0336 0.037 Uiso 1 1 calc R U
H6B H 0.9756 0.7027 0.1182 0.037 Uiso 1 1 calc R U
C7 C 0.7238(7) 0.6923(3) 0.1942(5) 0.0340(10) Uani 1 1 d . .
H7A H 0.7971 0.7300 0.2601 0.041 Uiso 1 1 calc R U
H7B H 0.6201 0.7251 0.1363 0.041 Uiso 1 1 calc R U
C8 C 0.6164(6) 0.6280(2) 0.2561(4) 0.0256(8) Uani 1 1 d . .
H8A H 0.4649 0.6294 0.2301 0.031 Uiso 1 1 calc R U
C9 C 0.6915(7) 0.5984(2) 0.3754(4) 0.0275(9) Uani 1 1 d . .
H9A H 0.5832 0.5817 0.4197 0.033 Uiso 1 1 calc R U
C10 C 0.8871(8) 0.6190(3) 0.4620(4) 0.0399(11) Uani 1 1 d . .
H10A H 0.9167 0.5765 0.5285 0.048 Uiso 1 1 calc R U
H10B H 0.8713 0.6722 0.5032 0.048 Uiso 1 1 calc R U
C11 C 1.0700(7) 0.6255(3) 0.4007(4) 0.0381(11) Uani 1 1 d . .
H11A H 1.0754 0.6821 0.3678 0.046 Uiso 1 1 calc R U
H11B H 1.1955 0.6166 0.4660 0.046 Uiso 1 1 calc R U

loop_
_atom_site_aniso_label
_atom_site_aniso_U_11
_atom_site_aniso_U_22
_atom_site_aniso_U_33
_atom_site_aniso_U_23
_atom_site_aniso_U_13
_atom_site_aniso_U_12
Pt1 0.01579(7) 0.01239(8) 0.02405(8) -0.00205(5) 0.00806(5) -0.00115(5)
F1 0.0327(14) 0.0307(13) 0.0361(14) -0.0036(11) 0.0215(11) -0.0053(11)
F2 0.0194(12) 0.0338(14) 0.0408(15) -0.0011(11) -0.0011(11) -0.0014(10)
F3 0.0323(14) 0.0273(13) 0.0336(13) 0.0087(10) 0.0056(11) 0.0010(11)
F4 0.0378(15) 0.0238(12) 0.0377(14) -0.0096(10) 0.0113(12) -0.0119(11)
F5 0.0306(15) 0.0219(13) 0.090(2) -0.0039(14) 0.0300(16) 0.0032(11)
F6 0.068(2) 0.0319(14) 0.0332(14) -0.0114(11) 0.0302(14) -0.0149(13)
C1 0.0156(17) 0.0198(18) 0.0283(19) -0.0010(15) 0.0072(15) -0.0048(14)
C2 0.027(2) 0.0152(17) 0.0260(19) -0.0029(14) 0.0063(16) -0.0035(14)
C3 0.027(2) 0.0184(18) 0.032(2) -0.0021(15) 0.0151(17) -0.0013(15)
C4 0.0159(18) 0.029(2) 0.037(2) 0.0033(17) 0.0096(17) -0.0029(15)
C5 0.0200(18) 0.0184(18) 0.032(2) -0.0024(15) 0.0128(16) -0.0037(14)
C6 0.030(2) 0.025(2) 0.039(2) 0.0093(18) 0.0108(19) -0.0022(17)
C7 0.038(3) 0.021(2) 0.045(3) 0.0057(18) 0.014(2) 0.0069(18)
C8 0.0212(19) 0.0195(18) 0.038(2) -0.0046(16) 0.0096(17) 0.0044(15)
C9 0.036(2) 0.0188(19) 0.033(2) -0.0073(16) 0.0182(19) 0.0016(16)
C10 0.046(3) 0.042(3) 0.030(2) -0.015(2) 0.006(2) -0.001(2)
C11 0.029(2) 0.050(3) 0.032(2) -0.005(2) -0.0006(19) -0.011(2)

loop_
_atom_type_symbol
_atom_type_description
_atom_type_scat_dispersion_real
_atom_type_scat_dispersion_imag
_atom_type_scat_source
C C 0.0033 0.0016 'International Tables Vol C Tables 4.2.6.8 and 6.1.1.4'
H H 0.0000 0.0000 'International Tables Vol C Tables 4.2.6.8 and 6.1.1.4'
F F 0.0171 0.0103 'International Tables Vol C Tables 4.2.6.8 and 6.1.1.4'
Pt Pt -1.7033 8.3905 'International Tables Vol C Tables 4.2.6.8 and 6.1.1.4'

loop_
_geom_angle_atom_site_label_1
_geom_angle_atom_site_label_2
_geom_angle_atom_site_label_3
_geom_angle
C1 Pt1 C3 68.93(16)
C1 Pt1 C9 100.52(16)
C3 Pt1 C9 162.62(16)
C1 Pt1 C8 103.22(15)
C3 Pt1 C8 157.84(17)
C9 Pt1 C8 35.40(16)
C1 Pt1 C5 159.69(16)
C3 Pt1 C5 99.94(15)
C9 Pt1 C5 94.00(15)
C8 Pt1 C5 80.64(14)
C1 Pt1 C4 162.37(16)
C3 Pt1 C4 105.74(16)
C9 Pt1 C4 80.06(16)
C8 Pt1 C4 87.52(15)
C5 Pt1 C4 34.95(15)
F2 C1 F1 105.2(3)
F2 C1 C2 110.0(3)
F1 C1 C2 111.6(3)
F2 C1 Pt1 114.4(3)
F1 C1 Pt1 120.0(3)
C2 C1 Pt1 95.3(2)
F3 C2 F4 106.8(3)
F3 C2 C1 109.9(3)
F4 C2 C1 117.2(3)
F3 C2 C3 109.8(3)
F4 C2 C3 116.0(3)
C1 C2 C3 96.8(3)
F5 C3 F6 106.4(3)
F5 C3 C2 112.0(3)
F6 C3 C2 108.8(3)
F5 C3 Pt1 121.1(3)
F6 C3 Pt1 113.3(3)
C2 C3 Pt1 94.4(2)
C5 C4 C11 123.6(4)
C5 C4 Pt1 72.0(2)
C11 C4 Pt1 109.8(3)
C4 C5 C6 126.1(4)
C4 C5 Pt1 73.0(2)
C6 C5 Pt1 106.1(3)
C5 C6 C7 116.3(4)
C8 C7 C6 115.6(4)
C9 C8 C7 123.4(4)
C9 C8 Pt1 71.5(2)
C7 C8 Pt1 109.8(3)
C8 C9 C10 127.9(4)
C8 C9 Pt1 73.1(2)
C10 C9 Pt1 107.3(3)
C9 C10 C11 115.3(4)
C4 C11 C10 114.4(4)

loop_
_geom_bond_atom_site_label_1
_geom_bond_atom_site_label_2
_geom_bond_distance
Pt1 C1 2.028(4)
Pt1 C3 2.045(4)
Pt1 C9 2.251(4)
Pt1 C8 2.271(4)
Pt1 C5 2.273(4)
Pt1 C4 2.285(4)
F1 C1 1.371(4)
F2 C1 1.369(5)
F3 C2 1.353(5)
F4 C2 1.354(4)
F5 C3 1.358(5)
F6 C3 1.365(5)
C1 C2 1.538(5)
C2 C3 1.544(5)
C4 C5 1.369(6)
C4 C11 1.521(6)
C5 C6 1.498(6)
C6 C7 1.521(6)
C7 C8 1.514(6)
C8 C9 1.375(6)
C9 C10 1.484(7)
C10 C11 1.534(7)
